data_4085513
loop_
_publ_author_name
'Jim\'enez, M. Victoria'
'Fern\'andez-Tornos, Javier'
'P\'erez-Torrente, Jes\'us J.'
'Modrego, Francisco J.'
'Garc\?\'ia-Ordu\~na, Pilar'
'Oro, Luis A.'

_publ_section_title
;
 Mechanistic Insights into Transfer Hydrogenation Catalysis by
 [Ir(cod)(NHC)2]+Complexes with Functionalized N-Heterocyclic Carbene
 Ligands
;
_journal_issue 5
_journal_name_full Organometallics
_journal_page_first 926
_journal_paper_doi 10.1021/om5013083
_journal_volume 34
_journal_year 2015
_chemical_formula_moiety 'C32 H40 Ir N4 O2, F6 P'
_chemical_formula_sum 'C32 H40 F6 Ir N4 O2 P'
_chemical_formula_weight 849.88
_chemical_name_systematic
;
 ?
;
_space_group_IT_number 2
_symmetry_cell_setting triclinic
_symmetry_space_group_name_Hall '-P 1'
_symmetry_space_group_name_H-M 'P -1'
_atom_sites_solution_hydrogens geom
_atom_sites_solution_primary direct
_atom_sites_solution_secondary difmap
_audit_creation_method SHELXL-97
_cell_angle_alpha 101.745(7)
_cell_angle_beta 107.631(6)
_cell_angle_gamma 101.754(7)
_cell_formula_units_Z 2
_cell_length_a 10.946(4)
_cell_length_b 11.935(4)
_cell_length_c 14.097(5)
_cell_measurement_reflns_used 2080
_cell_measurement_temperature 100(2)
_cell_measurement_theta_max 19.55
_cell_measurement_theta_min 2.312
_cell_volume 1647.4(10)
_computing_cell_refinement 'SAINT+ in APEX2 v. 2008.4 (Bruker AXS, 2008)'
_computing_data_collection 'SMART in APEX2 v. 2008.4 (Bruker AXS, 2008)'
_computing_data_reduction 'SAINT+ in APEX2 v. 2008.4 (Bruker AXS, 2008)'
_computing_molecular_graphics 'XP program, SHELXTL v6.12, Bruker2000'
_computing_publication_material 'XCIF program, PLATON(Spek, 1998)'
_computing_structure_refinement 'SHELXL-2014 (Sheldrick, 2014)'
_computing_structure_solution 'SHELXS-97 (Sheldrick, 1997)'
_diffrn_ambient_temperature 100(2)
_diffrn_detector_area_resol_mean 8.26
_diffrn_measured_fraction_theta_full 0.992
_diffrn_measured_fraction_theta_max 0.992
_diffrn_measurement_device_type 'Bruker APEX DUO CCD system'
_diffrn_measurement_method 'narrow \w frames'
_diffrn_radiation_monochromator graphite
_diffrn_radiation_source 'fine-focus sealed tube'
_diffrn_radiation_type MoK\a
_diffrn_radiation_wavelength 0.71073
_diffrn_reflns_av_R_equivalents 0.0747
_diffrn_reflns_av_sigmaI/netI 0.0868
_diffrn_reflns_limit_h_max 11
_diffrn_reflns_limit_h_min -11
_diffrn_reflns_limit_k_max 11
_diffrn_reflns_limit_k_min -12
_diffrn_reflns_limit_l_max 14
_diffrn_reflns_limit_l_min -14
_diffrn_reflns_number 9840
_diffrn_reflns_theta_full 21.36
_diffrn_reflns_theta_max 21.36
_diffrn_reflns_theta_min 1.58
_diffrn_standards_decay_% 0
_exptl_absorpt_coefficient_mu 4.171
_exptl_absorpt_correction_T_max 0.8282
_exptl_absorpt_correction_T_min 0.5253
_exptl_absorpt_correction_type multi-scan
_exptl_absorpt_process_details
;
 SADABS: Area-Detector Absorption Correction. (1996) Bruker-AXS 
 within APEX2 package.
;
_exptl_crystal_colour orange
_exptl_crystal_density_diffrn 1.713
_exptl_crystal_density_method 'not measured'
_exptl_crystal_description plate
_exptl_crystal_F_000 844
_exptl_crystal_size_max 0.116
_exptl_crystal_size_mid 0.037
_exptl_crystal_size_min 0.030
_refine_diff_density_max 2.841
_refine_diff_density_min -1.486
_refine_diff_density_rms 0.198
_refine_ls_extinction_method none
_refine_ls_goodness_of_fit_ref 1.010
_refine_ls_hydrogen_treatment constr
_refine_ls_matrix_type full
_refine_ls_number_parameters 419
_refine_ls_number_reflns 3674
_refine_ls_number_restraints 0
_refine_ls_restrained_S_all 1.010
_refine_ls_R_factor_all 0.0664
_refine_ls_R_factor_gt 0.0540
_refine_ls_shift/su_max 0.000
_refine_ls_shift/su_mean 0.000
_refine_ls_structure_factor_coef Fsqd
_refine_ls_weighting_details 'calc w=1/[\s^2^(Fo^2^)+(0.0985P)^2^+0.0000P] where P=(Fo^2^+2Fc^2^)/3'
_refine_ls_weighting_scheme calc
_refine_ls_wR_factor_gt 0.1353
_refine_ls_wR_factor_ref 0.1435
_reflns_number_gt 3133
_reflns_number_total 3674
_reflns_threshold_expression >2sigma(I)
_cod_data_source_file om5013083_si_003.cif
_cod_data_source_block cmpnd_4
_cod_depositor_comments
;
The following automatic conversions were performed:

'_symmetry_cell_setting' value 'Triclinic' changed to 'triclinic'
according to
/usr/data/users/saulius/crontab/automatic-downloads/rss-feeds/ACS/lib/dictionaries/cif_core.dic
dictionary named 'cif_core.dic' version 2.4.2 from 2011-04-26.

Automatic conversion script
Id: cif_fix_values 3008 2015-01-20 13:52:24Z robertas 

 Adding full bibliography for 4085513--4085515.cif.
;
_cod_database_code 4085513

loop_
_symmetry_equiv_pos_as_xyz
'x, y, z'
'-x, -y, -z'

loop_
_atom_site_label
_atom_site_type_symbol
_atom_site_fract_x
_atom_site_fract_y
_atom_site_fract_z
_atom_site_U_iso_or_equiv
_atom_site_adp_type
_atom_site_occupancy
_atom_site_symmetry_multiplicity
_atom_site_calc_flag
_atom_site_refinement_flags
Ir1 Ir 0.12771(5) 0.24760(4) 0.30137(3) 0.0301(3) Uani 1 1 d .
O1 O -0.2564(8) 0.0157(7) 0.3216(7) 0.043(2) Uani 1 1 d .
O2 O -0.1734(11) 0.4734(9) 0.0757(7) 0.062(3) Uani 1 1 d .
N1 N -0.0695(11) 0.1338(9) 0.0777(8) 0.040(3) Uani 1 1 d .
N2 N -0.0933(10) 0.0120(8) 0.1687(7) 0.030(2) Uani 1 1 d .
N3 N -0.0189(10) 0.2790(9) 0.4538(7) 0.035(3) Uani 1 1 d .
N4 N -0.0776(10) 0.3747(9) 0.3435(8) 0.034(3) Uani 1 1 d .
C1 C 0.3002(13) 0.3517(11) 0.4472(9) 0.039(3) Uani 1 1 d .
H1 H 0.2437 0.3429 0.4864 0.047 Uiso 1 1 calc R
C2 C 0.2764(15) 0.4205(11) 0.3807(10) 0.045(4) Uani 1 1 d .
H2 H 0.2044 0.4545 0.3765 0.054 Uiso 1 1 calc R
C3 C 0.3575(16) 0.4461(12) 0.3134(11) 0.056(4) Uani 1 1 d .
H3A H 0.3093 0.4822 0.2618 0.067 Uiso 1 1 calc R
H3B H 0.4442 0.5056 0.3577 0.067 Uiso 1 1 calc R
C4 C 0.3842(15) 0.3379(12) 0.2566(11) 0.054(4) Uani 1 1 d .
H4A H 0.4681 0.3279 0.3013 0.064 Uiso 1 1 calc R
H4B H 0.3977 0.3517 0.1931 0.064 Uiso 1 1 calc R
C5 C 0.2736(13) 0.2243(12) 0.2264(11) 0.042(4) Uani 1 1 d .
H5 H 0.2030 0.2044 0.1613 0.051 Uiso 1 1 calc R
C6 C 0.2680(13) 0.1473(12) 0.2869(10) 0.042(3) Uani 1 1 d .
H6 H 0.1951 0.0767 0.2578 0.050 Uiso 1 1 calc R
C7 C 0.3647(14) 0.1630(12) 0.3938(11) 0.047(4) Uani 1 1 d .
H7A H 0.4451 0.1412 0.3877 0.056 Uiso 1 1 calc R
H7B H 0.3227 0.1076 0.4260 0.056 Uiso 1 1 calc R
C8 C 0.4071(14) 0.2890(12) 0.4640(10) 0.048(4) Uani 1 1 d .
H8A H 0.4369 0.2866 0.5371 0.058 Uiso 1 1 calc R
H8B H 0.4847 0.3363 0.4533 0.058 Uiso 1 1 calc R
C9 C -0.0235(13) 0.1206(12) 0.1745(9) 0.035(3) Uani 1 1 d .
C10 C -0.1654(13) 0.0317(12) 0.0138(10) 0.043(3) Uani 1 1 d .
H10 H -0.2139 0.0181 -0.0579 0.051 Uiso 1 1 calc R
C11 C -0.1801(12) -0.0473(11) 0.0688(9) 0.035(3) Uani 1 1 d .
H11 H -0.2379 -0.1265 0.0440 0.042 Uiso 1 1 calc R
C15 C -0.0225(14) 0.2360(11) 0.0429(9) 0.041(3) Uani 1 1 d .
H15A H 0.0312 0.3047 0.1033 0.062 Uiso 1 1 calc R
H15B H -0.0994 0.2556 -0.0001 0.062 Uiso 1 1 calc R
H15C H 0.0323 0.2161 0.0020 0.062 Uiso 1 1 calc R
C16 C -0.0600(12) -0.0420(11) 0.2550(10) 0.037(3) Uani 1 1 d .
H16A H -0.0290 0.0212 0.3216 0.044 Uiso 1 1 calc R
H16B H 0.0144 -0.0767 0.2534 0.044 Uiso 1 1 calc R
C17 C -0.1760(11) -0.1370(11) 0.2499(9) 0.032(3) Uani 1 1 d .
C18 C -0.1896(12) -0.2560(11) 0.2123(10) 0.037(3) Uani 1 1 d .
H18 H -0.1261 -0.2793 0.1851 0.045 Uiso 1 1 calc R
C19 C -0.2952(14) -0.3436(12) 0.2133(10) 0.047(4) Uani 1 1 d .
H19 H -0.3030 -0.4257 0.1872 0.057 Uiso 1 1 calc R
C20 C -0.3865(14) -0.3111(13) 0.2516(11) 0.048(4) Uani 1 1 d .
H20 H -0.4576 -0.3712 0.2525 0.058 Uiso 1 1 calc R
C21 C -0.3779(13) -0.1909(13) 0.2899(10) 0.047(4) Uani 1 1 d .
H21 H -0.4419 -0.1691 0.3172 0.056 Uiso 1 1 calc R
C22 C -0.2740(13) -0.1036(11) 0.2873(9) 0.033(3) Uani 1 1 d .
C23 C -0.3525(15) 0.0525(12) 0.3598(12) 0.058(4) Uani 1 1 d .
H23A H -0.4419 0.0168 0.3063 0.087 Uiso 1 1 calc R
H23B H -0.3318 0.1397 0.3777 0.087 Uiso 1 1 calc R
H23C H -0.3500 0.0264 0.4218 0.087 Uiso 1 1 calc R
C12 C -0.0004(13) 0.3032(11) 0.3690(8) 0.034(3) Uani 1 1 d .
C13 C -0.1065(13) 0.3367(12) 0.4812(10) 0.040(3) Uani 1 1 d .
H13 H -0.1343 0.3346 0.5386 0.048 Uiso 1 1 calc R
C14 C -0.1438(13) 0.3950(11) 0.4125(10) 0.036(3) Uani 1 1 d .
H14 H -0.2045 0.4419 0.4105 0.044 Uiso 1 1 calc R
C24 C 0.0409(13) 0.1999(11) 0.5099(9) 0.042(3) Uani 1 1 d .
H24A H 0.1020 0.1716 0.4790 0.063 Uiso 1 1 calc R
H24B H -0.0301 0.1315 0.5049 0.063 Uiso 1 1 calc R
H24C H 0.0905 0.2444 0.5831 0.063 Uiso 1 1 calc R
C25 C -0.0997(13) 0.4144(11) 0.2516(9) 0.035(3) Uani 1 1 d .
H25A H -0.0229 0.4135 0.2285 0.042 Uiso 1 1 calc R
H25B H -0.1040 0.4979 0.2686 0.042 Uiso 1 1 calc R
C26 C -0.2280(13) 0.3373(11) 0.1627(10) 0.038(3) Uani 1 1 d .
C27 C -0.3030(14) 0.2342(11) 0.1665(10) 0.047(4) Uani 1 1 d .
H27 H -0.2754 0.2060 0.2256 0.057 Uiso 1 1 calc R
C28 C -0.4228(16) 0.1684(13) 0.0821(10) 0.061(5) Uani 1 1 d .
H28 H -0.4815 0.1009 0.0869 0.073 Uiso 1 1 calc R
C29 C -0.4515(18) 0.2037(18) -0.0050(14) 0.083(6) Uani 1 1 d .
H29 H -0.5289 0.1576 -0.0635 0.100 Uiso 1 1 calc R
C30 C -0.3723(16) 0.3039(15) -0.0111(11) 0.058(4) Uani 1 1 d .
H30 H -0.3929 0.3255 -0.0741 0.070 Uiso 1 1 calc R
C31 C -0.2652(14) 0.3719(11) 0.0717(10) 0.040(3) Uani 1 1 d .
C32 C -0.205(3) 0.5158(17) -0.0143(13) 0.127(11) Uani 1 1 d .
H32A H -0.1787 0.4700 -0.0670 0.191 Uiso 1 1 calc R
H32B H -0.1563 0.6005 0.0048 0.191 Uiso 1 1 calc R
H32C H -0.3013 0.5059 -0.0423 0.191 Uiso 1 1 calc R
P1 P -0.2355(3) 0.2303(3) 0.7041(3) 0.0407(9) Uani 1 1 d .
F1 F -0.3086(9) 0.3012(7) 0.7661(7) 0.069(2) Uani 1 1 d .
F2 F -0.1656(9) 0.1588(8) 0.6383(6) 0.061(2) Uani 1 1 d .
F3A F -0.3491(14) 0.1161(9) 0.6737(15) 0.162(7) Uani 1 1 d .
F4A F -0.1251(13) 0.3449(9) 0.7251(12) 0.135(5) Uani 1 1 d .
F5A F -0.1561(18) 0.1989(16) 0.7986(9) 0.160(7) Uani 1 1 d .
F6A F -0.3152(13) 0.2605(14) 0.6059(9) 0.131(5) Uani 1 1 d .

loop_
_atom_site_aniso_label
_atom_site_aniso_U_11
_atom_site_aniso_U_22
_atom_site_aniso_U_33
_atom_site_aniso_U_23
_atom_site_aniso_U_13
_atom_site_aniso_U_12
Ir1 0.0293(4) 0.0317(4) 0.0267(3) 0.0034(2) 0.0114(2) 0.0063(2)
O1 0.028(5) 0.040(6) 0.059(6) 0.006(5) 0.023(5) 0.006(4)
O2 0.088(8) 0.052(6) 0.037(6) 0.016(5) 0.018(5) 0.004(6)
N1 0.044(7) 0.034(7) 0.032(7) -0.001(5) 0.011(6) 0.005(6)
N2 0.029(6) 0.027(6) 0.023(6) 0.000(5) 0.007(5) -0.005(5)
N3 0.040(7) 0.041(7) 0.024(6) 0.005(5) 0.017(5) 0.008(5)
N4 0.024(6) 0.039(6) 0.035(6) 0.006(5) 0.010(5) 0.007(5)
C1 0.027(8) 0.040(8) 0.024(7) -0.015(6) -0.001(6) -0.010(6)
C2 0.056(10) 0.037(8) 0.037(8) 0.013(7) 0.015(7) 0.002(7)
C3 0.059(10) 0.045(9) 0.055(9) 0.000(7) 0.030(8) -0.007(8)
C4 0.049(10) 0.051(9) 0.049(9) -0.003(7) 0.030(8) -0.013(8)
C5 0.029(8) 0.051(9) 0.048(8) -0.002(7) 0.022(7) 0.017(7)
C6 0.037(8) 0.038(8) 0.041(8) 0.003(7) 0.017(7) -0.004(6)
C7 0.035(8) 0.037(8) 0.056(9) -0.001(7) 0.008(7) 0.012(6)
C8 0.043(9) 0.060(10) 0.041(8) 0.007(7) 0.011(7) 0.026(8)
C9 0.037(8) 0.047(9) 0.019(7) 0.002(6) 0.009(6) 0.016(7)
C10 0.036(8) 0.051(9) 0.034(8) 0.005(8) 0.010(7) 0.007(7)
C11 0.024(7) 0.037(8) 0.028(7) -0.009(7) 0.003(6) 0.002(6)
C15 0.050(9) 0.046(8) 0.024(7) 0.007(6) 0.015(6) 0.005(7)
C16 0.016(7) 0.045(8) 0.053(9) 0.018(7) 0.016(6) 0.010(6)
C17 0.018(7) 0.040(9) 0.032(7) 0.013(6) -0.001(6) 0.007(6)
C18 0.020(7) 0.044(9) 0.047(8) 0.019(7) 0.006(6) 0.010(6)
C19 0.041(9) 0.041(9) 0.040(8) 0.007(7) -0.006(7) 0.008(7)
C20 0.031(9) 0.052(10) 0.053(9) 0.021(8) 0.005(7) 0.004(7)
C21 0.030(8) 0.056(10) 0.046(9) 0.012(7) 0.008(7) 0.005(7)
C22 0.037(8) 0.032(8) 0.022(7) 0.009(6) 0.002(6) 0.004(6)
C23 0.043(9) 0.045(9) 0.082(11) -0.002(8) 0.037(9) 0.003(7)
C12 0.047(9) 0.029(7) 0.016(7) 0.002(6) 0.007(6) 0.000(7)
C13 0.035(8) 0.059(9) 0.029(7) 0.006(7) 0.022(6) 0.009(7)
C14 0.031(8) 0.040(8) 0.033(8) -0.006(7) 0.017(6) 0.007(6)
C24 0.046(9) 0.047(9) 0.028(7) 0.011(6) 0.005(6) 0.014(7)
C25 0.036(8) 0.032(7) 0.035(8) 0.009(6) 0.011(6) 0.007(6)
C26 0.035(8) 0.038(8) 0.048(9) 0.012(7) 0.021(7) 0.014(7)
C27 0.055(10) 0.038(8) 0.041(8) 0.016(7) 0.011(8) 0.003(7)
C28 0.067(11) 0.050(10) 0.033(9) 0.007(8) 0.002(8) -0.024(8)
C29 0.055(12) 0.103(15) 0.058(12) 0.025(11) -0.005(9) -0.013(11)
C30 0.048(10) 0.089(13) 0.037(9) 0.021(9) 0.013(8) 0.021(10)
C31 0.046(9) 0.035(8) 0.034(8) 0.009(7) 0.010(7) 0.004(7)
C32 0.24(3) 0.068(13) 0.047(11) 0.030(10) 0.039(14) -0.010(15)
P1 0.030(2) 0.045(2) 0.053(2) 0.0155(18) 0.0209(18) 0.0119(17)
F1 0.068(6) 0.063(6) 0.085(6) 0.007(5) 0.046(5) 0.024(5)
F2 0.067(6) 0.088(6) 0.060(5) 0.031(5) 0.043(5) 0.050(5)
F3A 0.122(11) 0.051(7) 0.33(2) -0.006(9) 0.160(14) 0.001(7)
F4A 0.115(10) 0.063(7) 0.200(14) -0.017(8) 0.084(10) -0.020(7)
F5A 0.240(17) 0.284(19) 0.067(8) 0.096(10) 0.095(10) 0.201(16)
F6A 0.121(10) 0.213(15) 0.103(9) 0.052(9) 0.041(8) 0.134(11)

loop_
_atom_type_symbol
_atom_type_description
_atom_type_scat_dispersion_real
_atom_type_scat_dispersion_imag
_atom_type_scat_source
C C 0.0030 0.0020 'International Tables Vol C Tables 4.2.6.8 and 6.1.1.4'
H H 0.0000 0.0000 'International Tables Vol C Tables 4.2.6.8 and 6.1.1.4'
N N 0.0060 0.0030 'International Tables Vol C Tables 4.2.6.8 and 6.1.1.4'
O O 0.0110 0.0060 'International Tables Vol C Tables 4.2.6.8 and 6.1.1.4'
F F 0.0170 0.0100 'International Tables Vol C Tables 4.2.6.8 and 6.1.1.4'
P P 0.1020 0.0940 'International Tables Vol C Tables 4.2.6.8 and 6.1.1.4'
Ir Ir -1.4440 7.9890 'International Tables Vol C Tables 4.2.6.8 and 6.1.1.4'

loop_
_geom_angle_atom_site_label_1
_geom_angle_atom_site_label_2
_geom_angle_atom_site_label_3
_geom_angle
C12 Ir1 C9 94.6(5)
C12 Ir1 C6 152.8(5)
C9 Ir1 C6 90.8(5)
C12 Ir1 C2 90.3(5)
C9 Ir1 C2 154.5(5)
C6 Ir1 C2 96.2(5)
C12 Ir1 C5 168.7(5)
C9 Ir1 C5 90.3(5)
C6 Ir1 C5 36.9(5)
C2 Ir1 C5 81.0(5)
C12 Ir1 C1 89.4(5)
C9 Ir1 C1 168.2(5)
C6 Ir1 C1 80.7(5)
C2 Ir1 C1 36.1(5)
C5 Ir1 C1 87.7(5)
C22 O1 C23 117.6(10)
C31 O2 C32 116.2(13)
C9 N1 C10 108.7(10)
C9 N1 C15 127.4(10)
C10 N1 C15 123.8(11)
C9 N2 C11 111.2(10)
C9 N2 C16 122.3(9)
C11 N2 C16 125.5(10)
C12 N3 C13 110.5(11)
C12 N3 C24 126.0(11)
C13 N3 C24 123.4(10)
C12 N4 C14 110.5(10)
C12 N4 C25 124.7(10)
C14 N4 C25 124.5(11)
C2 C1 C8 126.1(13)
C2 C1 Ir1 69.8(7)
C8 C1 Ir1 110.0(8)
C2 C1 H1 117.0
C8 C1 H1 117.0
Ir1 C1 H1 90.2
C1 C2 C3 124.4(14)
C1 C2 Ir1 74.1(7)
C3 C2 Ir1 108.3(9)
C1 C2 H2 117.8
C3 C2 H2 117.8
Ir1 C2 H2 87.6
C4 C3 C2 114.3(11)
C4 C3 H3A 108.7
C2 C3 H3A 108.7
C4 C3 H3B 108.7
C2 C3 H3B 108.7
H3A C3 H3B 107.6
C3 C4 C5 113.7(12)
C3 C4 H4A 108.8
C5 C4 H4A 108.8
C3 C4 H4B 108.8
C5 C4 H4B 108.8
H4A C4 H4B 107.7
C6 C5 C4 124.4(13)
C6 C5 Ir1 70.1(8)
C4 C5 Ir1 111.8(9)
C6 C5 H5 117.8
C4 C5 H5 117.8
Ir1 C5 H5 88.0
C5 C6 C7 127.1(12)
C5 C6 Ir1 73.0(8)
C7 C6 Ir1 108.5(8)
C5 C6 H6 116.4
C7 C6 H6 116.4
Ir1 C6 H6 88.4
C6 C7 C8 113.1(11)
C6 C7 H7A 109.0
C8 C7 H7A 109.0
C6 C7 H7B 109.0
C8 C7 H7B 109.0
H7A C7 H7B 107.8
C1 C8 C7 114.6(11)
C1 C8 H8A 108.6
C7 C8 H8A 108.6
C1 C8 H8B 108.6
C7 C8 H8B 108.6
H8A C8 H8B 107.6
N2 C9 N1 106.1(10)
N2 C9 Ir1 129.1(9)
N1 C9 Ir1 124.8(9)
C11 C10 N1 109.0(11)
C11 C10 H10 125.5
N1 C10 H10 125.5
C10 C11 N2 105.0(11)
C10 C11 H11 127.5
N2 C11 H11 127.5
N1 C15 H15A 109.5
N1 C15 H15B 109.5
H15A C15 H15B 109.5
N1 C15 H15C 109.5
H15A C15 H15C 109.5
H15B C15 H15C 109.5
N2 C16 C17 112.6(10)
N2 C16 H16A 109.1
C17 C16 H16A 109.1
N2 C16 H16B 109.1
C17 C16 H16B 109.1
H16A C16 H16B 107.8
C18 C17 C22 118.8(11)
C18 C17 C16 122.0(12)
C22 C17 C16 119.2(11)
C17 C18 C19 121.1(13)
C17 C18 H18 119.5
C19 C18 H18 119.5
C20 C19 C18 119.8(13)
C20 C19 H19 120.1
C18 C19 H19 120.1
C19 C20 C21 121.3(13)
C19 C20 H20 119.3
C21 C20 H20 119.3
C22 C21 C20 118.9(14)
C22 C21 H21 120.6
C20 C21 H21 120.6
O1 C22 C21 123.9(12)
O1 C22 C17 115.9(10)
C21 C22 C17 120.1(12)
O1 C23 H23A 109.5
O1 C23 H23B 109.5
H23A C23 H23B 109.5
O1 C23 H23C 109.5
H23A C23 H23C 109.5
H23B C23 H23C 109.5
N4 C12 N3 104.9(11)
N4 C12 Ir1 128.9(8)
N3 C12 Ir1 126.2(10)
C14 C13 N3 107.1(11)
C14 C13 H13 126.5
N3 C13 H13 126.5
C13 C14 N4 107.1(11)
C13 C14 H14 126.5
N4 C14 H14 126.5
N3 C24 H24A 109.5
N3 C24 H24B 109.5
H24A C24 H24B 109.5
N3 C24 H24C 109.5
H24A C24 H24C 109.5
H24B C24 H24C 109.5
N4 C25 C26 112.8(10)
N4 C25 H25A 109.0
C26 C25 H25A 109.0
N4 C25 H25B 109.0
C26 C25 H25B 109.0
H25A C25 H25B 107.8
C27 C26 C31 118.8(12)
C27 C26 C25 122.9(12)
C31 C26 C25 118.2(11)
C26 C27 C28 119.9(12)
C26 C27 H27 120.0
C28 C27 H27 120.0
C29 C28 C27 118.4(13)
C29 C28 H28 120.8
C27 C28 H28 120.8
C28 C29 C30 121.5(15)
C28 C29 H29 119.2
C30 C29 H29 119.2
C31 C30 C29 120.0(14)
C31 C30 H30 120.0
C29 C30 H30 120.0
C30 C31 O2 126.3(12)
C30 C31 C26 120.8(12)
O2 C31 C26 112.6(11)
O2 C32 H32A 109.5
O2 C32 H32B 109.5
H32A C32 H32B 109.5
O2 C32 H32C 109.5
H32A C32 H32C 109.5
H32B C32 H32C 109.5
F5A P1 F3A 91.0(11)
F5A P1 F4A 93.2(10)
F3A P1 F4A 175.3(10)
F5A P1 F6A 178.6(7)
F3A P1 F6A 88.9(10)
F4A P1 F6A 86.8(9)
F5A P1 F1 93.1(6)
F3A P1 F1 90.0(6)
F4A P1 F1 91.8(6)
F6A P1 F1 88.3(6)
F5A P1 F2 88.7(5)
F3A P1 F2 89.5(6)
F4A P1 F2 88.6(6)
F6A P1 F2 89.9(5)
F1 P1 F2 178.2(5)

loop_
_geom_bond_atom_site_label_1
_geom_bond_atom_site_label_2
_geom_bond_distance
Ir1 C12 2.061(13)
Ir1 C9 2.078(12)
Ir1 C6 2.161(14)
Ir1 C2 2.179(12)
Ir1 C5 2.197(12)
Ir1 C1 2.234(11)
O1 C22 1.360(14)
O1 C23 1.423(16)
O2 C31 1.387(16)
O2 C32 1.432(18)
N1 C9 1.358(15)
N1 C10 1.363(16)
N1 C15 1.461(15)
N2 C9 1.336(15)
N2 C11 1.377(15)
N2 C16 1.474(15)
N3 C12 1.347(14)
N3 C13 1.388(16)
N3 C24 1.479(16)
N4 C12 1.345(16)
N4 C14 1.390(15)
N4 C25 1.438(15)
C1 C2 1.369(18)
C1 C8 1.498(19)
C1 H1 0.9500
C2 C3 1.517(19)
C2 H2 0.9500
C3 C4 1.51(2)
C3 H3A 0.9900
C3 H3B 0.9900
C4 C5 1.506(18)
C4 H4A 0.9900
C4 H4B 0.9900
C5 C6 1.379(18)
C5 H5 0.9500
C6 C7 1.505(19)
C6 H6 0.9500
C7 C8 1.513(18)
C7 H7A 0.9900
C7 H7B 0.9900
C8 H8A 0.9900
C8 H8B 0.9900
C10 C11 1.352(18)
C10 H10 0.9500
C11 H11 0.9500
C15 H15A 0.9800
C15 H15B 0.9800
C15 H15C 0.9800
C16 C17 1.492(17)
C16 H16A 0.9900
C16 H16B 0.9900
C17 C18 1.372(17)
C17 C22 1.420(18)
C18 C19 1.398(19)
C18 H18 0.9500
C19 C20 1.36(2)
C19 H19 0.9500
C20 C21 1.40(2)
C20 H20 0.9500
C21 C22 1.392(18)
C21 H21 0.9500
C23 H23A 0.9800
C23 H23B 0.9800
C23 H23C 0.9800
C13 C14 1.318(18)
C13 H13 0.9500
C14 H14 0.9500
C24 H24A 0.9800
C24 H24B 0.9800
C24 H24C 0.9800
C25 C26 1.525(18)
C25 H25A 0.9900
C25 H25B 0.9900
C26 C27 1.354(17)
C26 C31 1.397(18)
C27 C28 1.416(19)
C27 H27 0.9500
C28 C29 1.35(2)
C28 H28 0.9500
C29 C30 1.36(2)
C29 H29 0.9500
C30 C31 1.339(19)
C30 H30 0.9500
C32 H32A 0.9800
C32 H32B 0.9800
C32 H32C 0.9800
P1 F5A 1.519(11)
P1 F3A 1.529(11)
P1 F4A 1.538(11)
P1 F6A 1.550(12)
P1 F1 1.587(9)
P1 F2 1.596(8)

loop_
_geom_torsion_atom_site_label_1
_geom_torsion_atom_site_label_2
_geom_torsion_atom_site_label_3
_geom_torsion_atom_site_label_4
_geom_torsion
C12 Ir1 C1 C2 -91.3(9)
C9 Ir1 C1 C2 158(2)
C6 Ir1 C1 C2 114.1(9)
C5 Ir1 C1 C2 77.7(9)
C12 Ir1 C1 C8 146.4(10)
C9 Ir1 C1 C8 36(3)
C6 Ir1 C1 C8 -8.1(9)
C2 Ir1 C1 C8 -122.2(14)
C5 Ir1 C1 C8 -44.5(10)
C8 C1 C2 C3 -1(2)
Ir1 C1 C2 C3 -101.5(12)
C8 C1 C2 Ir1 100.6(12)
C12 Ir1 C2 C1 88.6(9)
C9 Ir1 C2 C1 -170.0(10)
C6 Ir1 C2 C1 -64.9(9)
C5 Ir1 C2 C1 -98.6(9)
C12 Ir1 C2 C3 -149.8(11)
C9 Ir1 C2 C3 -48.4(18)
C6 Ir1 C2 C3 56.7(11)
C5 Ir1 C2 C3 23.0(10)
C1 Ir1 C2 C3 121.6(15)
C1 C2 C3 C4 46.1(19)
Ir1 C2 C3 C4 -36.8(16)
C2 C3 C4 C5 32.4(19)
C3 C4 C5 C6 -91.4(17)
C3 C4 C5 Ir1 -11.1(16)
C12 Ir1 C5 C6 153(2)
C9 Ir1 C5 C6 -90.8(8)
C2 Ir1 C5 C6 113.2(8)
C1 Ir1 C5 C6 77.5(8)
C12 Ir1 C5 C4 33(3)
C9 Ir1 C5 C4 149.0(11)
C6 Ir1 C5 C4 -120.2(14)
C2 Ir1 C5 C4 -6.9(10)
C1 Ir1 C5 C4 -42.6(11)
C4 C5 C6 C7 3(2)
Ir1 C5 C6 C7 -100.6(13)
C4 C5 C6 Ir1 103.4(12)
C12 Ir1 C6 C5 -168.8(9)
C9 Ir1 C6 C5 89.5(8)
C2 Ir1 C6 C5 -65.9(8)
C1 Ir1 C6 C5 -98.7(8)
C12 Ir1 C6 C7 -44.6(15)
C9 Ir1 C6 C7 -146.2(9)
C2 Ir1 C6 C7 58.3(9)
C5 Ir1 C6 C7 124.2(13)
C1 Ir1 C6 C7 25.6(9)
C5 C6 C7 C8 42.3(19)
Ir1 C6 C7 C8 -40.0(14)
C2 C1 C8 C7 -90.5(16)
Ir1 C1 C8 C7 -11.4(15)
C6 C7 C8 C1 34.7(17)
C11 N2 C9 N1 2.4(14)
C16 N2 C9 N1 171.7(10)
C11 N2 C9 Ir1 -176.7(9)
C16 N2 C9 Ir1 -7.5(17)
C10 N1 C9 N2 -1.1(14)
C15 N1 C9 N2 -178.0(12)
C10 N1 C9 Ir1 178.0(9)
C15 N1 C9 Ir1 1.2(18)
C12 Ir1 C9 N2 -77.7(12)
C6 Ir1 C9 N2 75.6(12)
C2 Ir1 C9 N2 -178.2(11)
C5 Ir1 C9 N2 112.5(12)
C1 Ir1 C9 N2 32(3)
C12 Ir1 C9 N1 103.3(11)
C6 Ir1 C9 N1 -103.3(11)
C2 Ir1 C9 N1 2.9(19)
C5 Ir1 C9 N1 -66.5(11)
C1 Ir1 C9 N1 -147(2)
C9 N1 C10 C11 -0.5(14)
C15 N1 C10 C11 176.5(12)
N1 C10 C11 N2 1.9(14)
C9 N2 C11 C10 -2.7(14)
C16 N2 C11 C10 -171.5(11)
C9 N2 C16 C17 157.5(11)
C11 N2 C16 C17 -34.8(16)
N2 C16 C17 C18 100.4(13)
N2 C16 C17 C22 -81.2(14)
C22 C17 C18 C19 -1.9(18)
C16 C17 C18 C19 176.5(11)
C17 C18 C19 C20 0.2(19)
C18 C19 C20 C21 0(2)
C19 C20 C21 C22 1(2)
C23 O1 C22 C21 -1.7(17)
C23 O1 C22 C17 -179.9(12)
C20 C21 C22 O1 179.5(11)
C20 C21 C22 C17 -2.3(18)
C18 C17 C22 O1 -178.7(10)
C16 C17 C22 O1 2.8(16)
C18 C17 C22 C21 2.9(17)
C16 C17 C22 C21 -175.5(11)
C14 N4 C12 N3 0.1(13)
C25 N4 C12 N3 -173.8(10)
C14 N4 C12 Ir1 -176.9(8)
C25 N4 C12 Ir1 9.3(17)
C13 N3 C12 N4 -0.6(13)
C24 N3 C12 N4 177.8(10)
C13 N3 C12 Ir1 176.4(9)
C24 N3 C12 Ir1 -5.2(16)
C9 Ir1 C12 N4 -77.3(11)
C6 Ir1 C12 N4 -178.0(9)
C2 Ir1 C12 N4 77.7(11)
C5 Ir1 C12 N4 38(3)
C1 Ir1 C12 N4 113.8(11)
C9 Ir1 C12 N3 106.4(10)
C6 Ir1 C12 N3 5.7(17)
C2 Ir1 C12 N3 -98.6(10)
C5 Ir1 C12 N3 -138(2)
C1 Ir1 C12 N3 -62.5(10)
C12 N3 C13 C14 1.0(14)
C24 N3 C13 C14 -177.5(11)
N3 C13 C14 N4 -0.9(14)
C12 N4 C14 C13 0.5(14)
C25 N4 C14 C13 174.4(11)
C12 N4 C25 C26 95.9(14)
C14 N4 C25 C26 -77.1(14)
N4 C25 C26 C27 -7.8(18)
N4 C25 C26 C31 175.5(11)
C31 C26 C27 C28 -5(2)
C25 C26 C27 C28 178.5(13)
C26 C27 C28 C29 7(2)
C27 C28 C29 C30 -4(3)
C28 C29 C30 C31 -2(3)
C29 C30 C31 O2 177.6(16)
C29 C30 C31 C26 4(2)
C32 O2 C31 C30 7(2)
C32 O2 C31 C26 -179.3(16)
C27 C26 C31 C30 -1(2)
C25 C26 C31 C30 175.9(13)
C27 C26 C31 O2 -174.8(13)
C25 C26 C31 O2 1.9(17)
